data_4319427
loop_
_publ_author_name
'Li-Min Zheng'
'Yongsheng Wang'
'Xiqu Wang'
'James D. Korp'
'Allan J. Jacobson'

_publ_section_title
;
 Anion-Directed Crystallization of Coordination Polymers: Syntheses and
 Characterization of Cu4(2-pzc)4(H2O)8(Mo8O26).2H2O and
 Cu3(2-pzc)4(H2O)2(V10O28H4).6.5H2O (2-pzc = 2-Pyrazinecarboxylate)
;
_journal_name_full 'Inorganic Chemistry'
_journal_page_first 1380
_journal_page_last 1385
_journal_paper_doi 10.1021/ic0011967
_journal_volume 40
_journal_year 2001
_chemical_formula_sum 'C20 H33 Cu3 N8 O44.5 V10'
_chemical_formula_weight 1797.56
_chemical_name_systematic
; 
 ? 
;
_space_group_IT_number 2
_symmetry_cell_setting triclinic
_symmetry_space_group_name_Hall '-P 1'
_symmetry_space_group_name_H-M 'P -1'
_atom_sites_solution_hydrogens geom
_atom_sites_solution_primary direct
_atom_sites_solution_secondary difmap
_audit_creation_method SHELXL
_cell_angle_alpha 104.689(2)
_cell_angle_beta 99.103(2)
_cell_angle_gamma 113.419(2)
_cell_formula_units_Z 1
_cell_length_a 10.5896(10)
_cell_length_b 10.7921(10)
_cell_length_c 13.5168(13)
_cell_measurement_temperature 293(2)
_cell_volume 1311.5(2)
_computing_cell_refinement 'Bruker SAINT software (Bruker, 1999)'
_computing_data_collection 'Siemens SMART software (Siemens, 1996)'
_computing_data_reduction 'Bruker SAINT software (Bruker, 1999)'
_computing_structure_refinement 'SHELXL-97 (Sheldrick, 1997)'
_computing_structure_solution 'SHELXS-97 (Sheldrick, 1997)'
_diffrn_ambient_temperature 293(2)
_diffrn_detector_area_resol_mean 1K
_diffrn_measurement_device_type 'Siemens SMART CCD'
_diffrn_measurement_method CCD
_diffrn_radiation_monochromator graphite
_diffrn_radiation_source 'fine-focus sealed tube'
_diffrn_radiation_type MoK\a
_diffrn_radiation_wavelength 0.71073
_diffrn_reflns_av_R_equivalents 0.0165
_diffrn_reflns_av_sigmaI/netI 0.0223
_diffrn_reflns_limit_h_max 12
_diffrn_reflns_limit_h_min -13
_diffrn_reflns_limit_k_max 14
_diffrn_reflns_limit_k_min -13
_diffrn_reflns_limit_l_max 12
_diffrn_reflns_limit_l_min -17
_diffrn_reflns_number 7937
_diffrn_reflns_theta_max 28.17
_diffrn_reflns_theta_min 1.63
_diffrn_standards_decay_% 0.0
_exptl_absorpt_coefficient_mu 3.004
_exptl_crystal_colour green
_exptl_crystal_density_diffrn 2.276
_exptl_crystal_description 'flat needle'
_exptl_crystal_F_000 882
_exptl_crystal_size_max 0.30
_exptl_crystal_size_mid 0.20
_exptl_crystal_size_min 0.03
_refine_diff_density_max 0.941
_refine_diff_density_min -0.624
_refine_diff_density_rms 0.115
_refine_ls_extinction_coef 0.0019(6)
_refine_ls_extinction_expression Fc^*^=kFc[1+0.001xFc^2^\l^3^/sin(2\q)]^-1/4^
_refine_ls_extinction_method SHELXL
_refine_ls_goodness_of_fit_all 1.048
_refine_ls_goodness_of_fit_obs 1.100
_refine_ls_hydrogen_treatment mixed
_refine_ls_matrix_type full
_refine_ls_number_parameters 407
_refine_ls_number_reflns 5548
_refine_ls_number_restraints 1
_refine_ls_restrained_S_all 1.048
_refine_ls_restrained_S_obs 1.100
_refine_ls_R_factor_all 0.0449
_refine_ls_R_factor_obs 0.0370
_refine_ls_shift/esd_max 0.002
_refine_ls_shift/esd_mean 0.000
_refine_ls_structure_factor_coef Fsqd
_refine_ls_weighting_details 'w=1/[\s^2^(Fo^2^)+(0.0687P)^2^+1.3653P] where P=(Fo^2^+2Fc^2^)/3'
_refine_ls_weighting_scheme calc
_refine_ls_wR_factor_all 0.1106
_refine_ls_wR_factor_obs 0.1057
_reflns_number_observed 4654
_reflns_number_total 5548
_reflns_observed_criterion >2sigma(I)
_cod_data_source_file ic0011967_2.cif
_cod_data_source_block Cu3(pzc)4(H2O)2(V10O28H4).6.5H2O
_cod_depositor_comments
;
The following automatic conversions were performed:

'_symmetry_cell_setting' value 'Triclinic' changed to 'triclinic'
according to the built-in table from CIF Core dictionary named
'cif_core.dic' version 2.4.1 from 2010-06-29.

Automatic conversion script
Id: cif_fix_values 1646 2011-03-28 12:23:43Z adriana 

The following automatic conversions were performed:

'_refine_ls_weighting_scheme' value 'calc
w=1/[\s^2^(Fo^2^)+(0.0687P)^2^+1.3653P] where P=(Fo^2^+2Fc^2^)/3' was
changed to 'calc'. New tag '_refine_ls_weighting_details' was
created. The value of the new tag was set to
'w=1/[\s^2^(Fo^2^)+(0.0687P)^2^+1.3653P] where P=(Fo^2^+2Fc^2^)/3'.

Automatic conversion script
Id: cif_fix_values 3143 2015-03-26 13:38:13Z robertas 
;
_cod_original_formula_sum 'C20 H33 Cu3 N8 O44.50 V10'
_cod_database_code 4319427

loop_
_symmetry_equiv_pos_as_xyz
'x, y, z'
'-x, -y, -z'

loop_
_atom_site_aniso_label
_atom_site_aniso_U_11
_atom_site_aniso_U_22
_atom_site_aniso_U_33
_atom_site_aniso_U_23
_atom_site_aniso_U_13
_atom_site_aniso_U_12
Cu1 0.0210(3) 0.0259(3) 0.0687(5) 0.0187(3) 0.0186(3) 0.0126(2)
Cu2 0.0257(3) 0.0332(3) 0.0173(3) 0.0126(2) 0.0106(2) 0.0191(2)
Cu3 0.0425(4) 0.0403(4) 0.0189(3) 0.0154(2) 0.0138(2) 0.0213(3)
V1 0.0236(3) 0.0305(3) 0.0247(3) 0.0100(2) 0.0070(2) 0.0159(2)
V2 0.0254(3) 0.0327(3) 0.0290(3) 0.0111(2) 0.0055(2) 0.0093(3)
V3 0.0318(3) 0.0356(3) 0.0263(3) 0.0135(2) 0.0063(2) 0.0196(3)
V4 0.0241(3) 0.0336(3) 0.0243(3) 0.0080(2) 0.0044(2) 0.0113(2)
V5 0.0277(3) 0.0396(3) 0.0250(3) 0.0116(2) 0.0096(2) 0.0193(3)
O1 0.0259(12) 0.0270(12) 0.0469(15) 0.0155(11) 0.0147(11) 0.0146(10)
O2 0.0218(11) 0.0346(13) 0.0308(12) 0.0149(10) 0.0112(9) 0.0158(10)
O3 0.0449(15) 0.0406(15) 0.0208(12) 0.0105(10) 0.0100(11) 0.0205(12)
O4 0.082(2) 0.033(2) 0.0341(15) 0.0123(12) 0.0196(15) 0.022(2)
O5 0.0322(13) 0.0412(14) 0.0284(12) 0.0108(11) 0.0092(10) 0.0245(11)
O6 0.0208(11) 0.0337(13) 0.0269(12) 0.0102(10) 0.0047(9) 0.0123(10)
O7 0.0312(12) 0.0363(13) 0.0312(12) 0.0149(10) 0.0080(10) 0.0207(11)
O8 0.0286(12) 0.0306(13) 0.0279(12) 0.0104(10) 0.0068(10) 0.0153(10)
O9 0.0228(11) 0.0322(12) 0.0227(11) 0.0108(9) 0.0069(9) 0.0145(10)
O10 0.0334(14) 0.0384(15) 0.044(2) 0.0129(12) 0.0053(12) 0.0059(12)
O11 0.0335(13) 0.0308(13) 0.0371(14) 0.0161(11) 0.0096(11) 0.0119(11)
O12 0.053(2) 0.047(2) 0.0364(14) 0.0195(13) 0.0075(13) 0.0296(14)
O13 0.0261(12) 0.0413(14) 0.0248(12) 0.0109(10) 0.0034(10) 0.0168(11)
O14 0.0317(14) 0.041(2) 0.0346(14) 0.0068(12) 0.0027(11) 0.0079(12)
O15 0.0403(15) 0.061(2) 0.0334(14) 0.0152(13) 0.0165(12) 0.0317(14)
O16 0.0334(13) 0.0368(14) 0.0244(12) 0.0072(10) 0.0072(10) 0.0176(11)
O17 0.0251(12) 0.0395(14) 0.0317(13) 0.0120(11) 0.0099(10) 0.0141(11)
O18 0.0316(13) 0.0419(14) 0.0277(12) 0.0142(11) 0.0097(10) 0.0187(12)
O1W 0.038(2) 0.077(2) 0.059(2) 0.033(2) 0.0083(15) 0.030(2)
N1 0.0225(13) 0.0270(14) 0.0317(15) 0.0098(11) 0.0102(11) 0.0128(11)
N2 0.036(2) 0.031(2) 0.070(2) 0.022(2) 0.016(2) 0.0143(14)
N3 0.0285(14) 0.037(2) 0.0206(13) 0.0140(12) 0.0106(11) 0.0188(12)
N4 0.0263(13) 0.0335(15) 0.0211(13) 0.0122(11) 0.0108(11) 0.0167(12)
C1 0.031(2) 0.033(2) 0.045(2) 0.014(2) 0.015(2) 0.019(2)
C2 0.042(2) 0.032(2) 0.063(3) 0.019(2) 0.016(2) 0.024(2)
C3 0.025(2) 0.035(2) 0.055(2) 0.022(2) 0.016(2) 0.0125(15)
C4 0.024(2) 0.029(2) 0.026(2) 0.0112(13) 0.0093(13) 0.0138(13)
C5 0.0233(15) 0.029(2) 0.0195(14) 0.0104(12) 0.0086(12) 0.0150(13)
C6 0.031(2) 0.033(2) 0.026(2) 0.0149(14) 0.0120(14) 0.0172(14)
C7 0.029(2) 0.031(2) 0.024(2) 0.0119(13) 0.0099(13) 0.0163(14)
C8 0.034(2) 0.028(2) 0.0218(15) 0.0120(13) 0.0107(13) 0.0163(14)
C9 0.029(2) 0.034(2) 0.0215(15) 0.0118(13) 0.0099(13) 0.0177(14)
C10 0.038(2) 0.039(2) 0.024(2) 0.0107(14) 0.0090(15) 0.020(2)

loop_
_atom_site_label
_atom_site_type_symbol
_atom_site_fract_x
_atom_site_fract_y
_atom_site_fract_z
_atom_site_U_iso_or_equiv
_atom_site_thermal_displace_type
_atom_site_occupancy
_atom_site_calc_flag
_atom_site_refinement_flags
_atom_site_disorder_group
Cu1 Cu 0.0000 0.0000 0.0000 0.0367(2) Uani 1 d S .
Cu2 Cu 0.5000 0.0000 0.0000 0.02208(14) Uani 1 d S .
Cu3 Cu 0.5000 0.0000 0.5000 0.0314(2) Uani 1 d S .
V1 V -0.09198(6) -0.90640(6) 0.50784(4) 0.02496(14) Uani 1 d . .
V2 V 0.23703(6) -0.78023(7) 0.48590(5) 0.0307(2) Uani 1 d . .
V3 V -0.04935(7) -0.87218(7) 0.29224(5) 0.0295(2) Uani 1 d . .
V4 V -0.19384(6) -1.18169(7) 0.29871(5) 0.0288(2) Uani 1 d . .
V5 V 0.11679(6) -1.05235(7) 0.27334(5) 0.0290(2) Uani 1 d . .
O1 O 0.1846(3) -0.0039(3) 0.0035(2) 0.0314(5) Uani 1 d . .
O2 O 0.4173(2) 0.1405(3) 0.0241(2) 0.0269(5) Uani 1 d . .
O3 O 0.5893(3) 0.2043(3) 0.5216(2) 0.0351(6) Uani 1 d . .
O4 O 0.6565(4) 0.3552(3) 0.4309(2) 0.0507(8) Uani 1 d . .
O5 O -0.1614(3) -0.8674(3) 0.6113(2) 0.0315(5) Uani 1 d . .
O6 O -0.2450(2) -1.0985(3) 0.4291(2) 0.0276(5) Uani 1 d . .
O7 O -0.1281(3) -0.8243(3) 0.4236(2) 0.0306(5) Uani 1 d . .
O8 O 0.1104(3) -0.7555(3) 0.5869(2) 0.0286(5) Uani 1 d . .
O9 O 0.0170(2) -0.9768(2) 0.4080(2) 0.0249(5) Uani 1 d . .
O10 O 0.3842(3) -0.6334(3) 0.5496(2) 0.0434(7) Uani 1 d . .
O11 O 0.1326(3) -0.7121(3) 0.3989(2) 0.0340(5) Uani 1 d D .
H11 H 0.1835(40) -0.6404(32) 0.3781(34) 0.041 Uiso 1 d D .
O12 O -0.0916(3) -0.7786(3) 0.2296(2) 0.0427(7) Uani 1 d . .
O13 O -0.2115(3) -1.0477(3) 0.2427(2) 0.0309(5) Uani 1 d . .
O14 O -0.3424(3) -1.3265(3) 0.2340(2) 0.0412(6) Uani 1 d . .
O15 O 0.1942(3) -1.1063(3) 0.1915(2) 0.0414(6) Uani 1 d . .
O16 O -0.0658(3) -1.2066(3) 0.2268(2) 0.0319(5) Uani 1 d . .
O17 O 0.2796(3) -0.8731(3) 0.3765(2) 0.0322(5) Uani 1 d . .
O18 O 0.0513(3) -0.9418(3) 0.2142(2) 0.0325(5) Uani 1 d . .
O1W O 0.7168(3) 0.2231(4) 0.0576(3) 0.0553(8) Uani 1 d . .
H1WA H 0.7256(60) 0.3050(63) 0.1059(45) 0.066 Uiso 1 d . .
H1WB H 0.7871(61) 0.2098(59) 0.0928(43) 0.066 Uiso 1 d . .
N1 N 0.1145(3) 0.2082(3) 0.0186(2) 0.0264(6) Uani 1 d . .
N2 N 0.3122(4) 0.4833(4) 0.0339(3) 0.0450(8) Uani 1 d . .
N3 N 0.5046(3) -0.0253(3) 0.3497(2) 0.0263(6) Uani 1 d . .
N4 N 0.5080(3) -0.0106(3) 0.1483(2) 0.0248(6) Uani 1 d . .
C1 C 0.0738(4) 0.3117(4) 0.0217(3) 0.0341(8) Uani 1 d . .
H1A H -0.0207(4) 0.2928(4) 0.0186(3) 0.041 Uiso 1 calc R .
C2 C 0.1747(4) 0.4484(4) 0.0297(4) 0.0423(9) Uani 1 d . .
H2A H 0.1446(4) 0.5189(4) 0.0322(4) 0.051 Uiso 1 calc R .
C3 C 0.3505(4) 0.3772(4) 0.0301(3) 0.0370(8) Uani 1 d . .
H3A H 0.4448(4) 0.3960(4) 0.0324(3) 0.044 Uiso 1 calc R .
C4 C 0.2530(3) 0.2409(4) 0.0229(3) 0.0252(6) Uani 1 d . .
C5 C 0.2892(3) 0.1165(3) 0.0161(2) 0.0224(6) Uani 1 d . .
C6 C 0.4640(4) -0.1454(4) 0.2664(3) 0.0278(7) Uani 1 d . .
H6A H 0.4329(4) -0.2340(4) 0.2759(3) 0.033 Uiso 1 calc R .
C7 C 0.4682(4) -0.1377(4) 0.1647(3) 0.0261(7) Uani 1 d . .
H7A H 0.4433(4) -0.2210(4) 0.1079(3) 0.031 Uiso 1 calc R .
C8 C 0.5512(4) 0.1100(4) 0.2334(3) 0.0262(7) Uani 1 d . .
H8A H 0.5817(4) 0.1990(4) 0.2244(3) 0.031 Uiso 1 calc R .
C9 C 0.5503(4) 0.1014(4) 0.3349(3) 0.0263(7) Uani 1 d . .
C10 C 0.6035(4) 0.2332(4) 0.4360(3) 0.0330(8) Uani 1 d . .
O2W O -0.0718(12) -0.5674(12) 0.7531(9) 0.094(3) Uiso 0.50 d P .
O2W' O 0.0043(12) -0.5327(11) 0.7991(9) 0.090(3) Uiso 0.50 d P .
O3W O 0.1141(11) -0.4975(10) 0.6318(8) 0.085(2) Uiso 0.50 d P .
O3W' O 0.0555(10) -0.5028(10) 0.5692(8) 0.082(2) Uiso 0.50 d P .
O5W O -0.4075(6) -0.3430(6) 0.7261(4) 0.0686(13) Uiso 0.75 d P .
O5W' O -0.4814(17) -0.3939(17) 0.7444(12) 0.064(4) Uiso 0.25 d P .
O6W O -0.2901(9) -0.4931(8) 0.6745(6) 0.057(2) Uiso 0.50 d P .
O6W' O -0.2479(8) -0.5095(8) 0.6852(6) 0.049(2) Uiso 0.50 d P .
O4W O 0.2441(14) -0.4497(14) 0.7842(10) 0.053(3) Uiso 0.25 d P .

loop_
_atom_type_symbol
_atom_type_description
_atom_type_scat_dispersion_real
_atom_type_scat_dispersion_imag
_atom_type_scat_source
O O 0.0106 0.0060 'International Tables Vol C Tables 4.2.6.8 and 6.1.1.4'
H H 0.0000 0.0000 'International Tables Vol C Tables 4.2.6.8 and 6.1.1.4'
N N 0.0061 0.0033 'International Tables Vol C Tables 4.2.6.8 and 6.1.1.4'
C C 0.0033 0.0016 'International Tables Vol C Tables 4.2.6.8 and 6.1.1.4'
V V 0.3005 0.5294 'International Tables Vol C Tables 4.2.6.8 and 6.1.1.4'
Cu Cu 0.3201 1.2651 'International Tables Vol C Tables 4.2.6.8 and 6.1.1.4'

loop_
_geom_angle_atom_site_label_1
_geom_angle_atom_site_label_2
_geom_angle_atom_site_label_3
_geom_angle
_geom_angle_site_symmetry_1
_geom_angle_site_symmetry_3
_geom_angle_publ_flag
O1 Cu1 O1 180.0 . 2 ?
O1 Cu1 N1 83.43(10) . . ?
O1 Cu1 N1 96.57(10) 2 . ?
O1 Cu1 N1 96.57(10) . 2 ?
O1 Cu1 N1 83.43(10) 2 2 ?
N1 Cu1 N1 180.0 . 2 ?
O2 Cu2 O2 180.0 2_655 . ?
O2 Cu2 N4 92.41(10) 2_655 2_655 ?
O2 Cu2 N4 87.59(10) . 2_655 ?
O2 Cu2 N4 87.59(10) 2_655 . ?
O2 Cu2 N4 92.41(10) . . ?
N4 Cu2 N4 180.0 2_655 . ?
O2 Cu2 O1W 99.99(11) 2_655 . ?
O2 Cu2 O1W 80.01(11) . . ?
N4 Cu2 O1W 84.85(12) 2_655 . ?
N4 Cu2 O1W 95.15(12) . . ?
O2 Cu2 O1W 80.01(11) 2_655 2_655 ?
O2 Cu2 O1W 99.99(11) . 2_655 ?
N4 Cu2 O1W 95.15(12) 2_655 2_655 ?
N4 Cu2 O1W 84.85(12) . 2_655 ?
O1W Cu2 O1W 180.0 . 2_655 ?
O3 Cu3 O3 180.0 2_656 . ?
O3 Cu3 N3 95.48(11) 2_656 . ?
O3 Cu3 N3 84.52(11) . . ?
O3 Cu3 N3 84.52(11) 2_656 2_656 ?
O3 Cu3 N3 95.48(11) . 2_656 ?
N3 Cu3 N3 180.0 . 2_656 ?
O7 V1 O5 107.12(12) . . ?
O7 V1 O6 98.19(11) . . ?
O5 V1 O6 97.30(12) . . ?
O7 V1 O8 97.12(11) . . ?
O5 V1 O8 95.34(11) . . ?
O6 V1 O8 156.30(10) . . ?
O7 V1 O9 88.22(10) . . ?
O5 V1 O9 164.49(10) . . ?
O6 V1 O9 82.38(9) . . ?
O8 V1 O9 80.13(9) . . ?
O7 V1 O9 166.76(10) . 2_536 ?
O5 V1 O9 86.03(10) . 2_536 ?
O6 V1 O9 81.23(9) . 2_536 ?
O8 V1 O9 79.73(9) . 2_536 ?
O9 V1 O9 78.58(9) . 2_536 ?
O7 V1 V3 39.98(8) . . ?
O5 V1 V3 147.08(9) . . ?
O6 V1 V3 88.95(7) . . ?
O8 V1 V3 91.26(7) . . ?
O9 V1 V3 48.34(6) . . ?
O9 V1 V3 126.89(6) 2_536 . ?
O10 V2 O17 104.14(14) . . ?
O10 V2 O11 100.57(14) . . ?
O17 V2 O11 94.37(12) . . ?
O10 V2 O6 102.12(13) . 2_536 ?
O17 V2 O6 95.59(11) . 2_536 ?
O11 V2 O6 152.13(10) . 2_536 ?
O10 V2 O8 99.71(13) . . ?
O17 V2 O8 155.91(11) . . ?
O11 V2 O8 84.45(10) . . ?
O6 V2 O8 75.96(10) 2_536 . ?
O10 V2 O9 173.54(13) . . ?
O17 V2 O9 82.25(10) . . ?
O11 V2 O9 77.69(9) . . ?
O6 V2 O9 77.96(9) 2_536 . ?
O8 V2 O9 73.98(9) . . ?
O10 V2 V4 90.55(11) . 2_536 ?
O17 V2 V4 134.77(9) . 2_536 ?
O11 V2 V4 125.11(8) . 2_536 ?
O6 V2 V4 39.20(7) 2_536 2_536 ?
O8 V2 V4 40.67(7) . 2_536 ?
O9 V2 V4 85.50(6) . 2_536 ?
O12 V3 O13 104.38(13) . . ?
O12 V3 O18 104.11(14) . . ?
O13 V3 O18 93.71(12) . . ?
O12 V3 O11 97.87(13) . . ?
O13 V3 O11 155.04(11) . . ?
O18 V3 O11 91.67(11) . . ?
O12 V3 O7 98.61(13) . . ?
O13 V3 O7 85.21(10) . . ?
O18 V3 O7 156.77(11) . . ?
O11 V3 O7 80.37(10) . . ?
O12 V3 O9 170.44(12) . . ?
O13 V3 O9 80.54(9) . . ?
O18 V3 O9 83.51(10) . . ?
O11 V3 O9 75.89(9) . . ?
O7 V3 O9 73.40(9) . . ?
O12 V3 V5 138.19(11) . . ?
O13 V3 V5 85.02(8) . . ?
O18 V3 V5 34.09(8) . . ?
O11 V3 V5 85.89(8) . . ?
O7 V3 V5 122.96(7) . . ?
O9 V3 V5 49.56(6) . . ?
O12 V3 V4 137.24(11) . . ?
O13 V3 V4 32.87(7) . . ?
O18 V3 V4 84.02(8) . . ?
O11 V3 V4 124.14(8) . . ?
O7 V3 V4 82.59(7) . . ?
O9 V3 V4 48.27(6) . . ?
V5 V3 V4 60.84(2) . . ?
O12 V3 V1 129.62(11) . . ?
O13 V3 V1 79.80(8) . . ?
O18 V3 V1 125.96(8) . . ?
O11 V3 V1 77.34(8) . . ?
O7 V3 V1 31.03(6) . . ?
O9 V3 V1 42.44(5) . . ?
V5 V3 V1 91.96(2) . . ?
V4 V3 V1 61.91(2) . . ?
O14 V4 O13 103.75(13) . . ?
O14 V4 O16 103.32(13) . . ?
O13 V4 O16 94.46(11) . . ?
O14 V4 O6 100.70(12) . . ?
O13 V4 O6 90.65(10) . . ?
O16 V4 O6 153.45(10) . . ?
O14 V4 O8 100.25(13) . 2_536 ?
O13 V4 O8 154.29(10) . 2_536 ?
O16 V4 O8 88.84(10) . 2_536 ?
O6 V4 O8 75.84(10) . 2_536 ?
O14 V4 O9 174.20(12) . . ?
O13 V4 O9 80.17(9) . . ?
O16 V4 O9 80.44(9) . . ?
O6 V4 O9 74.79(9) . . ?
O8 V4 O9 75.25(9) 2_536 . ?
O14 V4 V3 136.27(11) . . ?
O13 V4 V3 32.71(7) . . ?
O16 V4 V3 83.02(8) . . ?
O6 V4 V3 87.44(7) . . ?
O8 V4 V3 123.30(7) 2_536 . ?
O9 V4 V3 48.05(6) . . ?
O14 V4 V2 90.02(10) . 2_536 ?
O13 V4 V2 128.51(8) . 2_536 ?
O16 V4 V2 130.68(8) . 2_536 ?
O6 V4 V2 37.85(7) . 2_536 ?
O8 V4 V2 41.87(7) 2_536 2_536 ?
O9 V4 V2 84.19(6) . 2_536 ?
V3 V4 V2 118.74(2) . 2_536 ?
O15 V5 O16 102.47(13) . . ?
O15 V5 O18 104.04(13) . . ?
O16 V5 O18 92.37(11) . . ?
O15 V5 O17 101.24(13) . . ?
O16 V5 O17 155.11(11) . . ?
O18 V5 O17 89.14(11) . . ?
O15 V5 O5 100.10(12) . 2_536 ?
O16 V5 O5 86.41(11) . 2_536 ?
O18 V5 O5 155.51(10) . 2_536 ?
O17 V5 O5 82.10(11) . 2_536 ?
O15 V5 O9 174.04(12) . . ?
O16 V5 O9 79.27(9) . . ?
O18 V5 O9 81.49(9) . . ?
O17 V5 O9 76.38(9) . . ?
O5 V5 O9 74.24(9) 2_536 . ?
O15 V5 V3 137.48(11) . . ?
O16 V5 V3 83.41(8) . . ?
O18 V5 V3 33.48(7) . . ?
O17 V5 V3 84.24(8) . . ?
O5 V5 V3 122.38(7) 2_536 . ?
O9 V5 V3 48.14(5) . . ?
C5 O1 Cu1 114.8(2) . . ?
C5 O2 Cu2 129.3(2) . . ?
C10 O3 Cu3 114.4(2) . . ?
V1 O5 V5 112.71(12) . 2_536 ?
V1 O6 V2 107.50(11) . 2_536 ?
V1 O6 V4 107.86(11) . . ?
V2 O6 V4 102.95(11) 2_536 . ?
V1 O7 V3 108.99(12) . . ?
V1 O8 V4 108.75(11) . 2_536 ?
V1 O8 V2 106.76(11) . . ?
V4 O8 V2 97.46(10) 2_536 . ?
V1 O9 V1 101.42(9) . 2_536 ?
V1 O9 V2 97.44(9) . . ?
V1 O9 V2 89.48(8) 2_536 . ?
V1 O9 V3 89.21(8) . . ?
V1 O9 V3 169.17(11) 2_536 . ?
V2 O9 V3 91.17(8) . . ?
V1 O9 V4 92.21(8) . . ?
V1 O9 V4 93.78(9) 2_536 . ?
V2 O9 V4 169.01(11) . . ?
V3 O9 V4 83.68(7) . . ?
V1 O9 V5 170.90(11) . . ?
V1 O9 V5 86.97(8) 2_536 . ?
V2 O9 V5 86.07(8) . . ?
V3 O9 V5 82.30(7) . . ?
V4 O9 V5 83.63(8) . . ?
V2 O11 V3 112.65(12) . . ?
V3 O13 V4 114.41(12) . . ?
V5 O16 V4 115.70(13) . . ?
V2 O17 V5 115.11(12) . . ?
V3 O18 V5 112.44(13) . . ?
C1 N1 C4 118.0(3) . . ?
C1 N1 Cu1 130.7(2) . . ?
C4 N1 Cu1 111.2(2) . . ?
C2 N2 C3 115.9(3) . . ?
C9 N3 C6 119.2(3) . . ?
C9 N3 Cu3 110.5(2) . . ?
C6 N3 Cu3 130.3(2) . . ?
C8 N4 C7 118.3(3) . . ?
C8 N4 Cu2 120.3(2) . . ?
C7 N4 Cu2 121.3(2) . . ?
N1 C1 C2 119.4(3) . . ?
N2 C2 C1 123.7(3) . . ?
N2 C3 C4 121.8(3) . . ?
N1 C4 C3 121.3(3) . . ?
N1 C4 C5 114.6(3) . . ?
C3 C4 C5 124.1(3) . . ?
O2 C5 O1 126.0(3) . . ?
O2 C5 C4 118.1(3) . . ?
O1 C5 C4 115.9(3) . . ?
N3 C6 C7 120.1(3) . . ?
N4 C7 C6 120.9(3) . . ?
N4 C8 C9 120.2(3) . . ?
N3 C9 C8 121.2(3) . . ?
N3 C9 C10 115.3(3) . . ?
C8 C9 C10 123.5(3) . . ?
O4 C10 O3 125.5(3) . . ?
O4 C10 C9 119.7(3) . . ?
O3 C10 C9 114.9(3) . . ?

loop_
_geom_bond_atom_site_label_1
_geom_bond_atom_site_label_2
_geom_bond_distance
_geom_bond_site_symmetry_2
_geom_bond_publ_flag
Cu1 O1 1.966(2) . ?
Cu1 O1 1.966(2) 2 ?
Cu1 N1 2.008(3) . ?
Cu1 N1 2.008(3) 2 ?
Cu2 O2 2.018(2) 2_655 ?
Cu2 O2 2.018(2) . ?
Cu2 N4 2.027(3) 2_655 ?
Cu2 N4 2.027(3) . ?
Cu2 O1W 2.401(4) . ?
Cu2 O1W 2.401(4) 2_655 ?
Cu3 O3 1.942(3) 2_656 ?
Cu3 O3 1.942(3) . ?
Cu3 N3 1.991(3) . ?
Cu3 N3 1.991(3) 2_656 ?
V1 O7 1.695(2) . ?
V1 O5 1.716(2) . ?
V1 O6 1.929(2) . ?
V1 O8 2.002(2) . ?
V1 O9 2.098(2) . ?
V1 O9 2.180(2) 2_536 ?
V1 V3 3.1086(8) . ?
V2 O10 1.613(3) . ?
V2 O17 1.793(2) . ?
V2 O11 1.954(3) . ?
V2 O6 1.964(2) 2_536 ?
V2 O8 2.100(2) . ?
V2 O9 2.281(2) . ?
V2 V4 3.1199(9) 2_536 ?
V3 O12 1.616(3) . ?
V3 O13 1.842(3) . ?
V3 O18 1.844(2) . ?
V3 O11 1.997(3) . ?
V3 O7 2.112(3) . ?
V3 O9 2.323(2) . ?
V3 V5 3.0904(8) . ?
V3 V4 3.1038(9) . ?
V4 O14 1.612(3) . ?
V4 O13 1.850(3) . ?
V4 O16 1.852(2) . ?
V4 O6 2.023(2) . ?
V4 O8 2.050(2) 2_536 ?
V4 O9 2.330(2) . ?
V4 V2 3.1199(9) 2_536 ?
V5 O15 1.605(3) . ?
V5 O16 1.852(3) . ?
V5 O18 1.874(3) . ?
V5 O17 1.970(3) . ?
V5 O5 2.045(3) 2_536 ?
V5 O9 2.373(2) . ?
O1 C5 1.276(4) . ?
O2 C5 1.256(4) . ?
O3 C10 1.287(4) . ?
O4 C10 1.234(5) . ?
O5 V5 2.045(3) 2_536 ?
O6 V2 1.964(2) 2_536 ?
O8 V4 2.050(2) 2_536 ?
O9 V1 2.180(2) 2_536 ?
N1 C1 1.342(4) . ?
N1 C4 1.353(4) . ?
N2 C2 1.338(5) . ?
N2 C3 1.350(5) . ?
N3 C9 1.338(4) . ?
N3 C6 1.341(4) . ?
N4 C8 1.351(4) . ?
N4 C7 1.354(4) . ?
C1 C2 1.400(6) . ?
C3 C4 1.388(5) . ?
C4 C5 1.522(4) . ?
C6 C7 1.405(4) . ?
C8 C9 1.400(4) . ?
C9 C10 1.531(5) . ?
O2W O2W' 0.812(12) . ?
O3W O3W' 0.940(11) . ?
O5W O5W' 0.87(2) . ?
O6W O6W' 0.554(9) . ?
